data_4326158
loop_
_publ_author_name
'Rong-Jia Wei'
'Jun Tao'
'Rong-Bin Huang'
'Lan-Sun Zheng'

_publ_contact_author_address
;
Department of Chemistry
Xiamen University
Xiamen 361005
P. R. China
;
_publ_contact_author_email taojun@xmu.edu.cn
_publ_contact_author_name 'Prof. Jun Tao'
_publ_contact_author_phone 86-592-2188138
_publ_section_title
;
 Reversible and Irreversible Vapor-Induced Guest Molecule Exchange in
 Spin-Crossover Compounds
;
_journal_name_full 'Inorganic Chemistry'
_journal_page_first 8553
_journal_page_last 8564
_journal_paper_doi 10.1021/ic201142t
_journal_volume 50
_journal_year 2011
_chemical_formula_sum 'C21 H19 Cl3 Fe N6 S2'
_chemical_formula_weight 581.77
_chemical_name_systematic
; 
 ? 
;
_space_group_IT_number 14
_symmetry_cell_setting monoclinic
_symmetry_space_group_name_Hall '-P 2ybc'
_symmetry_space_group_name_H-M 'P 1 21/c 1'
_atom_sites_solution_hydrogens geom
_atom_sites_solution_primary direct
_atom_sites_solution_secondary difmap
_audit_creation_method SHELXL-97
_cell_angle_alpha 90.00
_cell_angle_beta 93.138(3)
_cell_angle_gamma 90.00
_cell_formula_units_Z 8
_cell_length_a 17.4450(5)
_cell_length_b 12.2726(4)
_cell_length_c 23.1066(7)
_cell_measurement_temperature 104(2)
_cell_volume 4939.6(3)
_computing_cell_refinement 'CrysAlis RED, Oxford Diffraction Ltd.'
_computing_data_collection 'CrysAlis CCD, Oxford Diffraction Ltd.'
_computing_data_reduction 'CrysAlis RED, Oxford Diffraction Ltd.'
_computing_structure_refinement 'SHELXL-97 (Sheldrick, 1997)'
_computing_structure_solution 'SHELXS-97 (Sheldrick, 1990)'
_diffrn_ambient_temperature 104(2)
_diffrn_measured_fraction_theta_full 0.999
_diffrn_measured_fraction_theta_max 0.999
_diffrn_measurement_device_type 'Oxford Gemini S Ultra'
_diffrn_radiation_monochromator graphite
_diffrn_radiation_source 'fine-focus sealed tube'
_diffrn_radiation_type MoK\a
_diffrn_radiation_wavelength 0.71073
_diffrn_reflns_av_R_equivalents 0.0274
_diffrn_reflns_av_sigmaI/netI 0.0486
_diffrn_reflns_limit_h_max 21
_diffrn_reflns_limit_h_min -15
_diffrn_reflns_limit_k_max 15
_diffrn_reflns_limit_k_min -10
_diffrn_reflns_limit_l_max 28
_diffrn_reflns_limit_l_min -25
_diffrn_reflns_number 22534
_diffrn_reflns_theta_full 26.00
_diffrn_reflns_theta_max 26.00
_diffrn_reflns_theta_min 2.85
_exptl_absorpt_coefficient_mu 1.127
_exptl_absorpt_correction_T_max 0.8956
_exptl_absorpt_correction_T_min 0.8060
_exptl_absorpt_correction_type multi-scan
_exptl_absorpt_process_details
;
CrysAlis RED, Oxford Diffraction Ltd.,
Version 1.171.32.4 (release 27-04-2006 CrysAlis171 .NET)
(compiled Apr 27 2007,17:53:11)
empirical absorption correction using spherical harmonics,
implemented in SCALE3 ABSPACK scaling algorithm.
;
_exptl_crystal_colour red
_exptl_crystal_density_diffrn 1.565
_exptl_crystal_description block-like
_exptl_crystal_F_000 2368
_exptl_crystal_size_max 0.20
_exptl_crystal_size_mid 0.15
_exptl_crystal_size_min 0.10
_refine_diff_density_max 0.479
_refine_diff_density_min -0.633
_refine_diff_density_rms 0.057
_refine_ls_extinction_method none
_refine_ls_goodness_of_fit_ref 0.923
_refine_ls_hydrogen_treatment constr
_refine_ls_matrix_type full
_refine_ls_number_parameters 595
_refine_ls_number_reflns 9695
_refine_ls_number_restraints 0
_refine_ls_restrained_S_all 0.923
_refine_ls_R_factor_all 0.0454
_refine_ls_R_factor_gt 0.0298
_refine_ls_shift/su_max 0.001
_refine_ls_shift/su_mean 0.000
_refine_ls_structure_factor_coef Fsqd
_refine_ls_weighting_details 'calc w=1/[\s^2^(Fo^2^)+(0.0298P)^2^+0.0000P] where P=(Fo^2^+2Fc^2^)/3'
_refine_ls_weighting_scheme calc
_refine_ls_wR_factor_gt 0.0596
_refine_ls_wR_factor_ref 0.0617
_reflns_number_gt 7216
_reflns_number_total 9695
_reflns_threshold_expression >2sigma(I)
_cod_data_source_file ic201142t_si_001_12.cif
_cod_data_source_block CHCl3at104K
_cod_database_code 4326158

loop_
_symmetry_equiv_pos_as_xyz
'x, y, z'
'-x, y+1/2, -z+1/2'
'-x, -y, -z'
'x, -y-1/2, z-1/2'

loop_
_atom_site_label
_atom_site_type_symbol
_atom_site_fract_x
_atom_site_fract_y
_atom_site_fract_z
_atom_site_U_iso_or_equiv
_atom_site_adp_type
_atom_site_occupancy
_atom_site_symmetry_multiplicity
_atom_site_calc_flag
_atom_site_refinement_flags
FeA Fe -0.252386(18) 0.66099(2) -0.424516(14) 0.02127(8) Uani 1 1 d .
FeB Fe 0.241853(17) 0.82069(2) 0.167617(12) 0.01268(7) Uani 1 1 d .
S1A S -0.41570(4) 0.77980(5) -0.27513(3) 0.03585(16) Uani 1 1 d .
S2A S -0.35064(4) 0.29480(5) -0.42879(3) 0.03098(15) Uani 1 1 d .
S1B S 0.08023(3) 0.77052(4) -0.00778(2) 0.01849(12) Uani 1 1 d .
S2B S 0.14085(4) 1.18835(4) 0.19054(3) 0.02915(15) Uani 1 1 d .
Cl1A Cl 0.08640(3) 0.47083(4) -0.17769(3) 0.03004(14) Uani 1 1 d .
Cl2A Cl -0.02542(3) 0.62023(4) -0.13368(2) 0.02636(13) Uani 1 1 d .
Cl3A Cl 0.00167(3) 0.41205(4) -0.07774(3) 0.02869(14) Uani 1 1 d .
Cl1B Cl 0.55784(3) 0.97500(5) 0.33502(3) 0.03265(14) Uani 1 1 d .
Cl2B Cl 0.44106(4) 1.00648(6) 0.41671(3) 0.04945(19) Uani 1 1 d .
Cl3B Cl 0.59075(5) 1.09924(6) 0.43934(3) 0.0578(2) Uani 1 1 d .
N1A N -0.32957(10) 0.67912(12) -0.49697(7) 0.0175(4) Uani 1 1 d .
N2A N -0.22383(9) 0.82433(12) -0.44317(7) 0.0147(4) Uani 1 1 d .
N3A N -0.14564(10) 0.63751(12) -0.38078(7) 0.0169(4) Uani 1 1 d .
N4A N -0.17814(9) 0.63567(12) -0.49461(7) 0.0134(4) Uani 1 1 d .
N5A N -0.32140(12) 0.70514(14) -0.36105(9) 0.0315(5) Uani 1 1 d .
N6A N -0.27966(11) 0.49938(16) -0.42066(8) 0.0291(5) Uani 1 1 d .
N1B N 0.16831(10) 0.76496(12) 0.23741(7) 0.0144(4) Uani 1 1 d .
N2B N 0.27895(9) 0.64845(12) 0.17974(7) 0.0145(4) Uani 1 1 d .
N3B N 0.35147(10) 0.87780(12) 0.13730(7) 0.0157(4) Uani 1 1 d .
N4B N 0.31841(9) 0.83128(12) 0.24802(7) 0.0135(4) Uani 1 1 d .
N5B N 0.17806(10) 0.79351(13) 0.09142(7) 0.0193(4) Uani 1 1 d .
N6B N 0.20501(10) 0.98118(13) 0.18165(7) 0.0194(4) Uani 1 1 d .
C1A C -0.39846(13) 0.72851(17) -0.49801(11) 0.0263(5) Uani 1 1 d .
H1AA H -0.4180 0.7499 -0.4631 0.032 Uiso 1 1 calc R
C2A C -0.44089(14) 0.74852(18) -0.54861(12) 0.0347(6) Uani 1 1 d .
H2AA H -0.4885 0.7823 -0.5478 0.042 Uiso 1 1 calc R
C3A C -0.41237(15) 0.71820(18) -0.60047(11) 0.0373(7) Uani 1 1 d .
H3AA H -0.4404 0.7313 -0.6352 0.045 Uiso 1 1 calc R
C4A C -0.34147(14) 0.66800(16) -0.60030(10) 0.0277(6) Uani 1 1 d .
H4AA H -0.3207 0.6474 -0.6349 0.033 Uiso 1 1 calc R
C5A C -0.30210(12) 0.64901(15) -0.54789(9) 0.0175(5) Uani 1 1 d .
C6A C -0.22685(12) 0.58966(16) -0.54276(9) 0.0196(5) Uani 1 1 d .
H6AA H -0.2358 0.5129 -0.5358 0.024 Uiso 1 1 calc R
H6AB H -0.2010 0.5964 -0.5787 0.024 Uiso 1 1 calc R
C7A C -0.25631(12) 0.91271(15) -0.42023(9) 0.0177(5) Uani 1 1 d .
H7AA H -0.2841 0.9041 -0.3873 0.021 Uiso 1 1 calc R
C8A C -0.24996(12) 1.01557(16) -0.44354(9) 0.0195(5) Uani 1 1 d .
H8AA H -0.2733 1.0749 -0.4267 0.023 Uiso 1 1 calc R
C9A C -0.20864(12) 1.02928(16) -0.49220(9) 0.0206(5) Uani 1 1 d .
H9AA H -0.2042 1.0977 -0.5090 0.025 Uiso 1 1 calc R
C10A C -0.17407(12) 0.94002(15) -0.51550(9) 0.0186(5) Uani 1 1 d .
H10A H -0.1454 0.9475 -0.5480 0.022 Uiso 1 1 calc R
C11A C -0.18238(11) 0.83874(15) -0.49001(8) 0.0142(4) Uani 1 1 d .
C12A C -0.14191(12) 0.73996(15) -0.51140(9) 0.0174(5) Uani 1 1 d .
H12A H -0.1414 0.7434 -0.5533 0.021 Uiso 1 1 calc R
H12B H -0.0890 0.7410 -0.4960 0.021 Uiso 1 1 calc R
C13A C -0.12526(13) 0.66643(16) -0.32608(9) 0.0218(5) Uani 1 1 d .
H13A H -0.1613 0.7013 -0.3044 0.026 Uiso 1 1 calc R
C14A C -0.05371(13) 0.64691(16) -0.30063(9) 0.0243(5) Uani 1 1 d .
H14A H -0.0422 0.6664 -0.2622 0.029 Uiso 1 1 calc R
C15A C 0.00118(13) 0.59768(16) -0.33294(9) 0.0222(5) Uani 1 1 d .
H15A H 0.0501 0.5836 -0.3167 0.027 Uiso 1 1 calc R
C16A C -0.01834(12) 0.57004(15) -0.38961(9) 0.0192(5) Uani 1 1 d .
H16A H 0.0177 0.5383 -0.4125 0.023 Uiso 1 1 calc R
C17A C -0.09184(12) 0.58988(15) -0.41209(9) 0.0156(5) Uani 1 1 d .
C18A C -0.11860(12) 0.55784(15) -0.47244(9) 0.0176(5) Uani 1 1 d .
H18A H -0.0756 0.5585 -0.4974 0.021 Uiso 1 1 calc R
H18B H -0.1396 0.4847 -0.4723 0.021 Uiso 1 1 calc R
C19A C -0.36094(15) 0.73598(17) -0.32539(11) 0.0290(6) Uani 1 1 d .
C20A C -0.30830(13) 0.4140(2) -0.42388(9) 0.0235(5) Uani 1 1 d .
C21A C 0.04371(13) 0.51982(16) -0.11524(9) 0.0214(5) Uani 1 1 d .
H21A H 0.0839 0.5528 -0.0896 0.026 Uiso 1 1 calc R
C1B C 0.10652(12) 0.70073(15) 0.23071(9) 0.0183(5) Uani 1 1 d .
H1BA H 0.0863 0.6867 0.1934 0.022 Uiso 1 1 calc R
C2B C 0.07137(12) 0.65431(15) 0.27693(9) 0.0203(5) Uani 1 1 d .
H2BA H 0.0282 0.6105 0.2708 0.024 Uiso 1 1 calc R
C3B C 0.10173(12) 0.67438(16) 0.33225(9) 0.0207(5) Uani 1 1 d .
H3BA H 0.0789 0.6448 0.3641 0.025 Uiso 1 1 calc R
C4B C 0.16649(12) 0.73896(15) 0.33983(9) 0.0175(5) Uani 1 1 d .
H4BA H 0.1883 0.7524 0.3768 0.021 Uiso 1 1 calc R
C5B C 0.19828(12) 0.78324(15) 0.29142(9) 0.0144(4) Uani 1 1 d .
C6B C 0.26808(12) 0.85489(15) 0.29556(9) 0.0160(4) Uani 1 1 d .
H6BA H 0.2525 0.9307 0.2937 0.019 Uiso 1 1 calc R
H6BB H 0.2960 0.8429 0.3325 0.019 Uiso 1 1 calc R
C7B C 0.24197(12) 0.56474(15) 0.15308(9) 0.0176(5) Uani 1 1 d .
H7BA H 0.2179 0.5766 0.1167 0.021 Uiso 1 1 calc R
C8B C 0.23801(12) 0.46249(16) 0.17704(10) 0.0225(5) Uani 1 1 d .
H8BA H 0.2133 0.4059 0.1567 0.027 Uiso 1 1 calc R
C9B C 0.27140(12) 0.44539(16) 0.23187(10) 0.0226(5) Uani 1 1 d .
H9BA H 0.2684 0.3775 0.2495 0.027 Uiso 1 1 calc R
C10B C 0.30950(12) 0.53113(16) 0.26023(9) 0.0200(5) Uani 1 1 d .
H10B H 0.3321 0.5219 0.2973 0.024 Uiso 1 1 calc R
C11B C 0.31312(11) 0.63071(15) 0.23217(9) 0.0143(4) Uani 1 1 d .
C12B C 0.35892(12) 0.72565(15) 0.25716(9) 0.0166(5) Uani 1 1 d .
H12C H 0.3691 0.7141 0.2984 0.020 Uiso 1 1 calc R
H12D H 0.4079 0.7288 0.2393 0.020 Uiso 1 1 calc R
C13B C 0.37226(12) 0.87699(16) 0.08220(9) 0.0190(5) Uani 1 1 d .
H13B H 0.3381 0.8495 0.0535 0.023 Uiso 1 1 calc R
C14B C 0.44254(13) 0.91550(16) 0.06653(10) 0.0240(5) Uani 1 1 d .
H14B H 0.4550 0.9147 0.0279 0.029 Uiso 1 1 calc R
C15B C 0.49378(13) 0.95501(17) 0.10864(10) 0.0266(5) Uani 1 1 d .
H15B H 0.5415 0.9810 0.0991 0.032 Uiso 1 1 calc R
C16B C 0.47299(12) 0.95541(16) 0.16580(10) 0.0222(5) Uani 1 1 d .
H16B H 0.5068 0.9812 0.1952 0.027 Uiso 1 1 calc R
C17B C 0.40129(12) 0.91699(15) 0.17847(9) 0.0168(5) Uani 1 1 d .
C18B C 0.37363(12) 0.92085(16) 0.23925(9) 0.0182(5) Uani 1 1 d .
H18C H 0.4171 0.9140 0.2671 0.022 Uiso 1 1 calc R
H18D H 0.3490 0.9904 0.2456 0.022 Uiso 1 1 calc R
C19B C 0.13711(12) 0.78509(15) 0.05021(9) 0.0151(4) Uani 1 1 d .
C20B C 0.17833(12) 1.06746(16) 0.18611(8) 0.0157(5) Uani 1 1 d .
C21B C 0.52104(14) 1.06414(19) 0.38527(10) 0.0334(6) Uani 1 1 d .
H21B H 0.5044 1.1308 0.3649 0.040 Uiso 1 1 calc R

loop_
_atom_site_aniso_label
_atom_site_aniso_U_11
_atom_site_aniso_U_22
_atom_site_aniso_U_33
_atom_site_aniso_U_23
_atom_site_aniso_U_13
_atom_site_aniso_U_12
FeA 0.02155(19) 0.01446(16) 0.02685(19) -0.00610(13) -0.00733(14) 0.00448(13)
FeB 0.01513(16) 0.01212(15) 0.01075(15) 0.00050(11) 0.00041(12) 0.00040(12)
S1A 0.0409(4) 0.0301(3) 0.0358(4) 0.0037(3) -0.0048(3) -0.0014(3)
S2A 0.0318(4) 0.0333(3) 0.0271(3) 0.0097(3) -0.0052(3) 0.0001(3)
S1B 0.0221(3) 0.0176(3) 0.0153(3) 0.0006(2) -0.0033(2) -0.0009(2)
S2B 0.0400(4) 0.0174(3) 0.0311(3) 0.0004(2) 0.0113(3) 0.0115(3)
Cl1A 0.0253(3) 0.0350(3) 0.0303(3) -0.0035(3) 0.0063(3) 0.0005(3)
Cl2A 0.0240(3) 0.0275(3) 0.0278(3) 0.0095(2) 0.0039(2) 0.0047(2)
Cl3A 0.0266(3) 0.0269(3) 0.0323(3) 0.0128(2) -0.0010(3) -0.0034(2)
Cl1B 0.0250(3) 0.0425(4) 0.0311(3) -0.0031(3) 0.0075(3) -0.0024(3)
Cl2B 0.0299(4) 0.0644(5) 0.0562(5) 0.0175(4) 0.0216(3) 0.0124(3)
Cl3B 0.0725(6) 0.0679(5) 0.0335(4) -0.0092(3) 0.0079(4) -0.0281(4)
N1A 0.0172(10) 0.0143(9) 0.0213(10) 0.0019(7) 0.0039(8) -0.0015(7)
N2A 0.0140(10) 0.0157(9) 0.0144(9) 0.0009(7) 0.0009(7) 0.0000(7)
N3A 0.0207(10) 0.0132(9) 0.0175(10) -0.0025(7) 0.0078(8) -0.0031(7)
N4A 0.0156(10) 0.0117(8) 0.0128(9) -0.0011(7) 0.0011(7) 0.0010(7)
N5A 0.0427(14) 0.0168(10) 0.0333(13) 0.0069(9) -0.0145(11) -0.0043(9)
N6A 0.0266(12) 0.0336(12) 0.0266(12) -0.0091(9) -0.0028(9) 0.0099(9)
N1B 0.0141(10) 0.0137(9) 0.0154(9) 0.0020(7) 0.0005(7) 0.0031(7)
N2B 0.0161(10) 0.0140(9) 0.0135(9) -0.0005(7) 0.0025(7) 0.0025(7)
N3B 0.0171(10) 0.0137(9) 0.0165(10) 0.0010(7) 0.0018(8) 0.0015(7)
N4B 0.0127(9) 0.0143(9) 0.0138(9) -0.0007(7) 0.0025(7) -0.0003(7)
N5B 0.0228(11) 0.0169(9) 0.0179(10) 0.0009(7) -0.0032(8) -0.0005(7)
N6B 0.0255(11) 0.0155(10) 0.0175(10) 0.0019(7) 0.0043(8) 0.0028(8)
C1A 0.0181(13) 0.0222(12) 0.0392(15) 0.0034(10) 0.0072(11) 0.0007(10)
C2A 0.0196(14) 0.0250(13) 0.0586(19) 0.0010(12) -0.0051(13) 0.0016(10)
C3A 0.0480(18) 0.0217(13) 0.0394(16) 0.0012(11) -0.0244(13) -0.0001(12)
C4A 0.0412(16) 0.0188(12) 0.0220(13) -0.0019(9) -0.0086(11) -0.0004(11)
C5A 0.0217(13) 0.0128(11) 0.0177(11) -0.0019(8) -0.0002(9) -0.0037(9)
C6A 0.0248(13) 0.0202(11) 0.0139(11) -0.0036(9) 0.0016(9) 0.0007(9)
C7A 0.0180(12) 0.0191(11) 0.0161(11) -0.0013(9) 0.0018(9) 0.0014(9)
C8A 0.0239(13) 0.0146(11) 0.0198(12) -0.0047(9) -0.0001(10) 0.0009(9)
C9A 0.0253(13) 0.0125(11) 0.0235(12) 0.0041(9) -0.0023(10) -0.0038(9)
C10A 0.0189(12) 0.0204(12) 0.0168(12) 0.0030(9) 0.0029(9) -0.0035(9)
C11A 0.0120(11) 0.0175(11) 0.0129(11) 0.0012(8) -0.0014(8) -0.0015(8)
C12A 0.0172(12) 0.0185(11) 0.0170(11) 0.0013(9) 0.0064(9) 0.0005(9)
C13A 0.0255(13) 0.0205(12) 0.0205(12) -0.0074(9) 0.0107(10) -0.0085(10)
C14A 0.0332(15) 0.0240(12) 0.0161(12) -0.0039(9) 0.0035(10) -0.0120(10)
C15A 0.0215(13) 0.0197(12) 0.0251(13) 0.0032(9) -0.0008(10) -0.0030(9)
C16A 0.0219(13) 0.0139(11) 0.0222(12) -0.0002(9) 0.0043(10) 0.0021(9)
C17A 0.0204(12) 0.0105(10) 0.0161(11) 0.0001(8) 0.0046(9) -0.0007(8)
C18A 0.0178(12) 0.0161(11) 0.0192(12) -0.0013(9) 0.0041(9) 0.0047(9)
C19A 0.0375(16) 0.0158(12) 0.0318(15) 0.0094(10) -0.0166(12) -0.0045(11)
C20A 0.0211(13) 0.0367(15) 0.0122(12) -0.0022(10) -0.0016(9) 0.0140(11)
C21A 0.0179(12) 0.0239(12) 0.0225(12) 0.0039(9) 0.0015(9) -0.0011(9)
C1B 0.0188(12) 0.0171(11) 0.0186(12) -0.0021(9) -0.0017(9) 0.0032(9)
C2B 0.0151(12) 0.0174(11) 0.0288(13) 0.0004(9) 0.0043(10) -0.0020(9)
C3B 0.0227(13) 0.0189(12) 0.0213(12) 0.0029(9) 0.0079(10) 0.0020(9)
C4B 0.0204(12) 0.0177(11) 0.0145(11) 0.0005(8) 0.0027(9) 0.0040(9)
C5B 0.0153(11) 0.0125(10) 0.0155(11) -0.0009(8) 0.0027(9) 0.0058(8)
C6B 0.0190(12) 0.0152(11) 0.0138(11) -0.0019(8) 0.0012(9) 0.0005(8)
C7B 0.0206(12) 0.0164(11) 0.0157(11) -0.0017(8) -0.0004(9) 0.0026(9)
C8B 0.0205(13) 0.0154(11) 0.0318(14) -0.0005(10) 0.0044(10) 0.0000(9)
C9B 0.0221(13) 0.0137(11) 0.0327(14) 0.0078(9) 0.0069(10) 0.0022(9)
C10B 0.0188(12) 0.0245(12) 0.0170(12) 0.0078(9) 0.0039(9) 0.0059(9)
C11B 0.0118(11) 0.0162(11) 0.0154(11) 0.0000(8) 0.0049(9) 0.0049(8)
C12B 0.0147(11) 0.0203(11) 0.0145(11) 0.0014(9) -0.0012(9) 0.0026(9)
C13B 0.0223(13) 0.0198(11) 0.0152(11) -0.0010(9) 0.0021(9) 0.0029(9)
C14B 0.0256(14) 0.0270(12) 0.0204(13) 0.0029(9) 0.0097(10) 0.0019(10)
C15B 0.0204(13) 0.0289(13) 0.0311(14) 0.0068(10) 0.0071(11) -0.0055(10)
C16B 0.0172(12) 0.0240(12) 0.0253(13) 0.0018(9) -0.0003(10) -0.0051(9)
C17B 0.0182(12) 0.0135(11) 0.0188(12) -0.0002(8) 0.0020(9) -0.0011(9)
C18B 0.0208(12) 0.0192(11) 0.0144(11) -0.0009(8) -0.0007(9) -0.0067(9)
C19B 0.0177(12) 0.0084(10) 0.0195(12) 0.0019(8) 0.0048(9) 0.0000(8)
C20B 0.0173(12) 0.0220(12) 0.0083(10) 0.0015(8) 0.0043(8) -0.0031(9)
C21B 0.0407(17) 0.0336(14) 0.0271(14) 0.0084(11) 0.0125(12) 0.0066(11)

loop_
_atom_type_symbol
_atom_type_description
_atom_type_scat_dispersion_real
_atom_type_scat_dispersion_imag
_atom_type_scat_source
C C 0.0033 0.0016 'International Tables Vol C Tables 4.2.6.8 and 6.1.1.4'
H H 0.0000 0.0000 'International Tables Vol C Tables 4.2.6.8 and 6.1.1.4'
N N 0.0061 0.0033 'International Tables Vol C Tables 4.2.6.8 and 6.1.1.4'
S S 0.1246 0.1234 'International Tables Vol C Tables 4.2.6.8 and 6.1.1.4'
Cl Cl 0.1484 0.1585 'International Tables Vol C Tables 4.2.6.8 and 6.1.1.4'
Fe Fe 0.3463 0.8444 'International Tables Vol C Tables 4.2.6.8 and 6.1.1.4'

loop_
_geom_angle_atom_site_label_1
_geom_angle_atom_site_label_2
_geom_angle_atom_site_label_3
_geom_angle
N5A FeA N6A 94.55(7)
N5A FeA N3A 103.68(7)
N6A FeA N3A 92.78(7)
N5A FeA N1A 99.70(7)
N6A FeA N1A 89.82(7)
N3A FeA N1A 156.18(7)
N5A FeA N2A 92.87(7)
N6A FeA N2A 170.71(7)
N3A FeA N2A 90.90(6)
N1A FeA N2A 83.40(6)
N5A FeA N4A 172.73(6)
N6A FeA N4A 92.51(7)
N3A FeA N4A 77.69(6)
N1A FeA N4A 78.55(6)
N2A FeA N4A 79.94(6)
N5B FeB N6B 97.37(7)
N5B FeB N3B 102.66(7)
N6B FeB N3B 91.67(6)
N5B FeB N1B 105.32(7)
N6B FeB N1B 89.02(6)
N3B FeB N1B 151.68(6)
N5B FeB N2B 95.38(6)
N6B FeB N2B 163.81(6)
N3B FeB N2B 95.24(6)
N1B FeB N2B 77.98(6)
N5B FeB N4B 173.03(6)
N6B FeB N4B 89.49(6)
N3B FeB N4B 75.76(6)
N1B FeB N4B 75.93(6)
N2B FeB N4B 78.09(6)
C1A N1A C5A 117.94(19)
C1A N1A FeA 126.49(15)
C5A N1A FeA 115.08(14)
C7A N2A C11A 117.85(16)
C7A N2A FeA 125.07(13)
C11A N2A FeA 115.54(12)
C13A N3A C17A 117.60(19)
C13A N3A FeA 127.03(14)
C17A N3A FeA 115.35(14)
C6A N4A C18A 112.21(15)
C6A N4A C12A 111.59(16)
C18A N4A C12A 110.17(16)
C6A N4A FeA 106.11(12)
C18A N4A FeA 105.81(12)
C12A N4A FeA 110.73(11)
C19A N5A FeA 176.57(18)
C20A N6A FeA 166.78(18)
C1B N1B C5B 118.39(17)
C1B N1B FeB 126.22(14)
C5B N1B FeB 114.29(13)
C11B N2B C7B 117.98(16)
C11B N2B FeB 112.38(12)
C7B N2B FeB 122.65(14)
C17B N3B C13B 118.48(18)
C17B N3B FeB 115.56(13)
C13B N3B FeB 125.97(14)
C6B N4B C18B 111.99(14)
C6B N4B C12B 111.35(15)
C18B N4B C12B 111.02(15)
C6B N4B FeB 106.17(12)
C18B N4B FeB 107.04(11)
C12B N4B FeB 109.02(11)
C19B N5B FeB 173.61(17)
C20B N6B FeB 173.40(17)
N1A C1A C2A 122.4(2)
C1A C2A C3A 119.4(2)
C2A C3A C4A 119.0(2)
C5A C4A C3A 118.7(2)
N1A C5A C4A 122.5(2)
N1A C5A C6A 114.59(18)
C4A C5A C6A 122.88(19)
N4A C6A C5A 109.82(16)
N2A C7A C8A 122.64(19)
C9A C8A C7A 119.13(19)
C10A C9A C8A 118.84(18)
C9A C10A C11A 119.33(19)
N2A C11A C10A 122.18(18)
N2A C11A C12A 116.23(16)
C10A C11A C12A 121.50(18)
N4A C12A C11A 113.26(16)
N3A C13A C14A 123.1(2)
C13A C14A C15A 119.0(2)
C16A C15A C14A 118.5(2)
C15A C16A C17A 119.4(2)
N3A C17A C16A 122.31(19)
N3A C17A C18A 114.97(18)
C16A C17A C18A 122.70(18)
N4A C18A C17A 109.23(15)
N5A C19A S1A 179.5(2)
N6A C20A S2A 178.7(2)
Cl2A C21A Cl3A 110.26(12)
Cl2A C21A Cl1A 110.78(12)
Cl3A C21A Cl1A 110.60(11)
N1B C1B C2B 122.8(2)
C3B C2B C1B 118.6(2)
C2B C3B C4B 119.30(19)
C3B C4B C5B 118.8(2)
N1B C5B C4B 122.06(19)
N1B C5B C6B 115.44(17)
C4B C5B C6B 122.49(19)
N4B C6B C5B 110.61(15)
N2B C7B C8B 123.1(2)
C7B C8B C9B 118.7(2)
C8B C9B C10B 118.97(19)
C11B C10B C9B 118.7(2)
N2B C11B C10B 122.50(18)
N2B C11B C12B 114.89(16)
C10B C11B C12B 122.56(19)
N4B C12B C11B 112.41(16)
N3B C13B C14B 122.4(2)
C15B C14B C13B 119.2(2)
C14B C15B C16B 118.8(2)
C17B C16B C15B 119.1(2)
N3B C17B C16B 122.0(2)
N3B C17B C18B 116.28(17)
C16B C17B C18B 121.65(19)
N4B C18B C17B 110.29(15)
N5B C19B S1B 178.75(19)
N6B C20B S2B 178.54(19)
Cl1B C21B Cl3B 111.31(14)
Cl1B C21B Cl2B 110.64(13)
Cl3B C21B Cl2B 109.92(13)

loop_
_geom_bond_atom_site_label_1
_geom_bond_atom_site_label_2
_geom_bond_distance
FeA N5A 2.021(2)
FeA N6A 2.043(2)
FeA N3A 2.0895(18)
FeA N1A 2.1021(18)
FeA N2A 2.1157(15)
FeA N4A 2.1509(16)
FeB N5B 2.0579(18)
FeB N6B 2.1025(17)
FeB N3B 2.1876(17)
FeB N1B 2.2228(16)
FeB N2B 2.2239(15)
FeB N4B 2.2316(17)
S1A C19A 1.635(3)
S2A C20A 1.640(3)
S1B C19B 1.633(2)
S2B C20B 1.627(2)
Cl1A C21A 1.765(2)
Cl2A C21A 1.760(2)
Cl3A C21A 1.763(2)
Cl1B C21B 1.743(2)
Cl2B C21B 1.757(2)
Cl3B C21B 1.749(3)
N1A C1A 1.345(3)
N1A C5A 1.346(3)
N2A C7A 1.346(2)
N2A C11A 1.346(2)
N3A C13A 1.342(3)
N3A C17A 1.349(2)
N4A C6A 1.475(2)
N4A C18A 1.482(2)
N4A C12A 1.488(2)
N5A C19A 1.167(3)
N6A C20A 1.161(3)
N1B C1B 1.338(2)
N1B C5B 1.345(2)
N2B C11B 1.338(2)
N2B C7B 1.345(2)
N3B C17B 1.342(3)
N3B C13B 1.343(2)
N4B C6B 1.472(2)
N4B C18B 1.483(2)
N4B C12B 1.486(2)
N5B C19B 1.163(3)
N6B C20B 1.163(2)
C1A C2A 1.371(3)
C2A C3A 1.374(4)
C3A C4A 1.382(3)
C4A C5A 1.379(3)
C5A C6A 1.500(3)
C7A C8A 1.379(3)
C8A C9A 1.379(3)
C9A C10A 1.374(3)
C10A C11A 1.386(3)
C11A C12A 1.500(3)
C13A C14A 1.371(3)
C14A C15A 1.385(3)
C15A C16A 1.377(3)
C16A C17A 1.378(3)
C17A C18A 1.499(3)
C1B C2B 1.383(3)
C2B C3B 1.379(3)
C3B C4B 1.383(3)
C4B C5B 1.386(3)
C5B C6B 1.501(3)
C7B C8B 1.375(3)
C8B C9B 1.381(3)
C9B C10B 1.390(3)
C10B C11B 1.386(3)
C11B C12B 1.510(3)
C13B C14B 1.381(3)
C14B C15B 1.373(3)
C15B C16B 1.389(3)
C16B C17B 1.383(3)
C17B C18B 1.511(3)
